data_7240549
loop_
_publ_author_name
'Bombicz, Petra Alexandra'
'May, N\'ora Veronika'
'Fegyverneki, Daniel'
'Saranchimeg, Avirmed'
'Bereczki, Laura'

_publ_section_title
;
 Methods for easy recognition of isostructurality - Lab Jack-like crystal
 structures of halogenated 2-phenylbenzimidazoles
;
_journal_name_full CrystEngComm
_journal_paper_doi 10.1039/D0CE00410C
_journal_year 2020
_chemical_formula_moiety 'C13 H9 Cl N2'
_chemical_formula_sum 'C13 H9 Cl N2'
_chemical_formula_weight 228.67
_chemical_name_common 2-(3-Chlorophenyl)-1H-benzimidazole
_chemical_name_systematic 2-(3-Chlorophenyl)-1H-benzimidazole
_space_group_crystal_system monoclinic
_space_group_IT_number 14
_space_group_name_Hall '-P 2ybc'
_space_group_name_H-M_alt 'P 1 21/c 1'
_atom_sites_solution_hydrogens mixed
_atom_sites_solution_primary direct
_atom_sites_solution_secondary difmap
_audit_creation_method SHELXL-2014/7
_audit_update_record
;
2020-03-13 deposited with the CCDC.	2020-05-18 downloaded from the CCDC.
;
_cell_angle_alpha 90
_cell_angle_beta 111.933(8)
_cell_angle_gamma 90
_cell_formula_units_Z 4
_cell_length_a 12.5894(10)
_cell_length_b 9.5051(8)
_cell_length_c 9.7495(7)
_cell_measurement_reflns_used 15162
_cell_measurement_temperature 293(2)
_cell_measurement_theta_max 27.515
_cell_measurement_theta_min 3.110
_cell_volume 1082.22(16)
_computing_cell_refinement
;
RAPID-AUTO (Rigaku Corp., Tokyo, Japan, 2015)
;
_computing_data_collection
;
RAPID-AUTO (Rigaku Corp., Tokyo, Japan, 2015)
;
_computing_data_reduction
;
RAPID-AUTO (Rigaku Corp., Tokyo, Japan, 2015)'
;
_computing_molecular_graphics 'Spek, A.L. (2003). J.Appl.Cryst. 36,7-13.'
_computing_publication_material 'WinGX publication routines (Farrugia, 2012)'
_computing_structure_refinement 'SHELXL-2014/7 (Sheldrick, 2014)'
_computing_structure_solution 'SHELXL-2014/7 (Sheldrick, 2014)'
_diffrn_ambient_temperature 293(2)
_diffrn_detector_area_resol_mean 10.0000
_diffrn_measured_fraction_theta_full 0.991
_diffrn_measured_fraction_theta_max 0.991
_diffrn_measurement_device_type RAXIS-RAPID
_diffrn_measurement_method dtprofit.ref
_diffrn_radiation_type MoK\a
_diffrn_radiation_wavelength 0.71075
_diffrn_reflns_av_R_equivalents 0.0906
_diffrn_reflns_av_unetI/netI 0.0421
_diffrn_reflns_Laue_measured_fraction_full 0.991
_diffrn_reflns_Laue_measured_fraction_max 0.991
_diffrn_reflns_limit_h_max 15
_diffrn_reflns_limit_h_min -15
_diffrn_reflns_limit_k_max 11
_diffrn_reflns_limit_k_min -11
_diffrn_reflns_limit_l_max 11
_diffrn_reflns_limit_l_min -11
_diffrn_reflns_number 19656
_diffrn_reflns_point_group_measured_fraction_full 0.991
_diffrn_reflns_point_group_measured_fraction_max 0.991
_diffrn_reflns_theta_full 25.242
_diffrn_reflns_theta_max 25.345
_diffrn_reflns_theta_min 5.238
_diffrn_source 'Sealed Tube'
_exptl_absorpt_coefficient_mu 0.322
_exptl_absorpt_correction_T_max 1.000
_exptl_absorpt_correction_T_min 0.986
_exptl_absorpt_correction_type numerical
_exptl_absorpt_process_details
;
  NUMABS, Numerical Absorption correction Program (T.Higashi, 2011)
;
_exptl_crystal_colour colorless
_exptl_crystal_density_diffrn 1.403
_exptl_crystal_description block
_exptl_crystal_F_000 472
_exptl_crystal_size_max 0.830
_exptl_crystal_size_mid 0.311
_exptl_crystal_size_min 0.133
_exptl_transmission_factor_max 0.998395
_exptl_transmission_factor_min 0.985621
_refine_diff_density_max 0.146
_refine_diff_density_min -0.186
_refine_diff_density_rms 0.036
_refine_ls_extinction_method none
_refine_ls_goodness_of_fit_ref 1.184
_refine_ls_hydrogen_treatment mixed
_refine_ls_matrix_type full
_refine_ls_number_parameters 149
_refine_ls_number_reflns 1959
_refine_ls_number_restraints 0
_refine_ls_restrained_S_all 1.184
_refine_ls_R_factor_all 0.1044
_refine_ls_R_factor_gt 0.0706
_refine_ls_shift/su_max 0.000
_refine_ls_shift/su_mean 0.000
_refine_ls_structure_factor_coef Fsqd
_refine_ls_weighting_details 'w=1/[\s^2^(Fo^2^)+(0.0324P)^2^+0.5066P] where P=(Fo^2^+2Fc^2^)/3'
_refine_ls_weighting_scheme calc
_refine_ls_wR_factor_gt 0.1056
_refine_ls_wR_factor_ref 0.1155
_reflns_Friedel_coverage 0.000
_reflns_number_gt 1509
_reflns_number_total 1959
_reflns_threshold_expression 'I > 2\s(I)'
_cod_data_source_file d0ce00410c2.cif
_cod_data_source_block shelx_CCDC3
_cod_original_sg_symbol_H-M 'P 21/c'
_cod_database_code 7240549
_shelx_space_group_comment
;
The symmetry employed for this shelxl refinement is uniquely defined
by the following loop, which should always be used as a source of
symmetry information in preference to the above space-group names.
They are only intended as comments.
;
_shelx_estimated_absorpt_t_min 0.98560
_shelx_estimated_absorpt_t_max 1.00000

loop_
_space_group_symop_operation_xyz
'x, y, z'
'-x, y+1/2, -z+1/2'
'-x, -y, -z'
'x, -y-1/2, z-1/2'

loop_
_atom_site_label
_atom_site_type_symbol
_atom_site_fract_x
_atom_site_fract_y
_atom_site_fract_z
_atom_site_U_iso_or_equiv
_atom_site_adp_type
_atom_site_occupancy
_atom_site_site_symmetry_order
_atom_site_calc_flag
_atom_site_refinement_flags_posn
_atom_site_refinement_flags_adp
_atom_site_refinement_flags_occupancy
_atom_site_disorder_assembly
_atom_site_disorder_group
Cl1 Cl 0.02935(7) 0.27084(11) 0.04016(10) 0.0789(4) Uani 1 1 d . . . . .
N2 N 0.5032(2) 0.2610(3) 0.5865(2) 0.0398(6) Uani 1 1 d . . . . .
N1 N 0.48007(19) 0.1811(3) 0.3627(2) 0.0403(6) Uani 1 1 d . . . . .
C7 C 0.4343(2) 0.2551(3) 0.4412(3) 0.0361(6) Uani 1 1 d . . . . .
C6 C 0.5844(2) 0.1351(3) 0.4639(3) 0.0372(7) Uani 1 1 d . . . . .
C1 C 0.6000(2) 0.1847(3) 0.6045(3) 0.0372(7) Uani 1 1 d . . . . .
C9 C 0.2397(2) 0.2746(3) 0.2533(3) 0.0440(7) Uani 1 1 d . . . . .
H9 H 0.2541 0.1959 0.2064 0.053 Uiso 1 1 calc R U . . .
C8 C 0.3235(2) 0.3266(3) 0.3811(3) 0.0391(7) Uani 1 1 d . . . . .
C2 C 0.6987(2) 0.1589(3) 0.7259(3) 0.0453(7) Uani 1 1 d . . . . .
H2 H 0.7083 0.1930 0.8191 0.054 Uiso 1 1 calc R U . . .
C13 C 0.3012(3) 0.4457(3) 0.4476(3) 0.0510(8) Uani 1 1 d . . . . .
H13 H 0.3568 0.4810 0.5334 0.061 Uiso 1 1 calc R U . . .
C5 C 0.6694(3) 0.0544(3) 0.4432(3) 0.0462(8) Uani 1 1 d . . . . .
H5 H 0.6601 0.0190 0.3505 0.055 Uiso 1 1 calc R U . . .
C3 C 0.7817(3) 0.0809(3) 0.7028(3) 0.0517(8) Uani 1 1 d . . . . .
H3 H 0.8495 0.0621 0.7820 0.062 Uiso 1 1 calc R U . . .
C10 C 0.1356(3) 0.3405(4) 0.1971(3) 0.0503(8) Uani 1 1 d . . . . .
C4 C 0.7669(3) 0.0290(3) 0.5633(3) 0.0521(8) Uani 1 1 d . . . . .
H4 H 0.8249 -0.0243 0.5517 0.063 Uiso 1 1 calc R U . . .
C11 C 0.1123(3) 0.4588(4) 0.2613(4) 0.0592(9) Uani 1 1 d . . . . .
H11 H 0.0412 0.5024 0.2213 0.071 Uiso 1 1 calc R U . . .
C12 C 0.1967(3) 0.5118(4) 0.3865(4) 0.0638(10) Uani 1 1 d . . . . .
H12 H 0.1828 0.5932 0.4302 0.077 Uiso 1 1 calc R U . . .
H2N H 0.486(2) 0.288(3) 0.656(3) 0.039(8) Uiso 1 1 d . . . . .

loop_
_atom_site_aniso_label
_atom_site_aniso_U_11
_atom_site_aniso_U_22
_atom_site_aniso_U_33
_atom_site_aniso_U_23
_atom_site_aniso_U_13
_atom_site_aniso_U_12
Cl1 0.0514(5) 0.0933(8) 0.0697(6) 0.0012(5) -0.0033(4) -0.0128(5)
N2 0.0459(14) 0.0501(16) 0.0257(12) 0.0001(11) 0.0161(10) 0.0055(12)
N1 0.0443(14) 0.0483(15) 0.0297(12) 0.0007(10) 0.0155(11) 0.0030(11)
C7 0.0388(15) 0.0411(17) 0.0305(14) 0.0045(12) 0.0153(11) 0.0001(13)
C6 0.0421(17) 0.0396(17) 0.0327(14) 0.0018(12) 0.0170(12) -0.0001(13)
C1 0.0408(16) 0.0375(16) 0.0346(15) 0.0037(12) 0.0156(12) 0.0010(13)
C9 0.0453(17) 0.0463(18) 0.0393(15) 0.0044(13) 0.0143(13) -0.0037(15)
C8 0.0443(17) 0.0437(18) 0.0313(14) 0.0079(13) 0.0166(13) 0.0009(14)
C2 0.0462(18) 0.0498(19) 0.0360(15) 0.0013(13) 0.0107(13) 0.0051(15)
C13 0.0506(19) 0.061(2) 0.0382(16) -0.0015(15) 0.0126(14) 0.0063(16)
C5 0.0534(19) 0.0491(19) 0.0421(16) -0.0040(14) 0.0246(15) 0.0047(15)
C3 0.0442(18) 0.052(2) 0.0518(18) 0.0055(15) 0.0100(14) 0.0043(16)
C10 0.0442(19) 0.060(2) 0.0419(16) 0.0111(15) 0.0103(14) -0.0046(16)
C4 0.0490(19) 0.051(2) 0.060(2) 0.0026(16) 0.0253(16) 0.0101(16)
C11 0.0452(19) 0.072(3) 0.060(2) 0.0161(18) 0.0186(16) 0.0180(18)
C12 0.064(2) 0.072(3) 0.053(2) 0.0008(17) 0.0197(17) 0.020(2)

loop_
_atom_type_symbol
_atom_type_description
_atom_type_scat_dispersion_real
_atom_type_scat_dispersion_imag
_atom_type_scat_source
C C 0.0033 0.0016 'International Tables Vol C Tables 4.2.6.8 and 6.1.1.4'
H H 0.0000 0.0000 'International Tables Vol C Tables 4.2.6.8 and 6.1.1.4'
Cl Cl 0.1484 0.1585 'International Tables Vol C Tables 4.2.6.8 and 6.1.1.4'
N N 0.0061 0.0033 'International Tables Vol C Tables 4.2.6.8 and 6.1.1.4'
O O 0.0106 0.0060 'International Tables Vol C Tables 4.2.6.8 and 6.1.1.4'

loop_
_geom_angle_atom_site_label_1
_geom_angle_atom_site_label_2
_geom_angle_atom_site_label_3
_geom_angle
_geom_angle_site_symmetry_1
_geom_angle_site_symmetry_3
_geom_angle_publ_flag
C7 N2 C1 107.6(2) . . ?
C7 N2 H2N 127.7(19) . . ?
C1 N2 H2N 123.3(19) . . ?
C7 N1 C6 105.0(2) . . ?
N1 C7 N2 112.3(2) . . ?
N1 C7 C8 124.9(2) . . ?
N2 C7 C8 122.7(2) . . ?
N1 C6 C5 130.3(2) . . ?
N1 C6 C1 110.0(2) . . ?
C5 C6 C1 119.7(3) . . ?
N2 C1 C2 132.5(3) . . ?
N2 C1 C6 105.1(2) . . ?
C2 C1 C6 122.3(3) . . ?
C10 C9 C8 119.3(3) . . ?
C10 C9 H9 120.3 . . ?
C8 C9 H9 120.3 . . ?
C13 C8 C9 119.4(3) . . ?
C13 C8 C7 121.5(3) . . ?
C9 C8 C7 119.1(3) . . ?
C3 C2 C1 117.0(3) . . ?
C3 C2 H2 121.5 . . ?
C1 C2 H2 121.5 . . ?
C12 C13 C8 120.0(3) . . ?
C12 C13 H13 120.0 . . ?
C8 C13 H13 120.0 . . ?
C4 C5 C6 117.9(3) . . ?
C4 C5 H5 121.1 . . ?
C6 C5 H5 121.1 . . ?
C2 C3 C4 121.4(3) . . ?
C2 C3 H3 119.3 . . ?
C4 C3 H3 119.3 . . ?
C9 C10 C11 121.9(3) . . ?
C9 C10 Cl1 118.9(3) . . ?
C11 C10 Cl1 119.2(3) . . ?
C5 C4 C3 121.6(3) . . ?
C5 C4 H4 119.2 . . ?
C3 C4 H4 119.2 . . ?
C10 C11 C12 118.6(3) . . ?
C10 C11 H11 120.7 . . ?
C12 C11 H11 120.7 . . ?
C13 C12 C11 120.7(3) . . ?
C13 C12 H12 119.6 . . ?
C11 C12 H12 119.6 . . ?

loop_
_geom_bond_atom_site_label_1
_geom_bond_atom_site_label_2
_geom_bond_distance
_geom_bond_site_symmetry_2
_geom_bond_publ_flag
Cl1 C10 1.744(3) . ?
N2 C7 1.358(3) . ?
N2 C1 1.373(4) . ?
N2 H2N 0.82(3) . ?
N1 C7 1.320(3) . ?
N1 C6 1.387(3) . ?
C7 C8 1.462(4) . ?
C6 C5 1.390(4) . ?
C6 C1 1.393(3) . ?
C1 C2 1.380(4) . ?
C9 C10 1.368(4) . ?
C9 C8 1.389(4) . ?
C9 H9 0.9300 . ?
C8 C13 1.385(4) . ?
C2 C3 1.366(4) . ?
C2 H2 0.9300 . ?
C13 C12 1.376(4) . ?
C13 H13 0.9300 . ?
C5 C4 1.364(4) . ?
C5 H5 0.9300 . ?
C3 C4 1.392(4) . ?
C3 H3 0.9300 . ?
C10 C11 1.371(5) . ?
C4 H4 0.9300 . ?
C11 C12 1.380(4) . ?
C11 H11 0.9300 . ?
C12 H12 0.9300 . ?

loop_
_geom_torsion_atom_site_label_1
_geom_torsion_atom_site_label_2
_geom_torsion_atom_site_label_3
_geom_torsion_atom_site_label_4
_geom_torsion
_geom_torsion_site_symmetry_1
_geom_torsion_site_symmetry_2
_geom_torsion_site_symmetry_3
_geom_torsion_site_symmetry_4
_geom_torsion_publ_flag
C6 N1 C7 N2 0.7(3) . . . . ?
C6 N1 C7 C8 179.3(3) . . . . ?
C1 N2 C7 N1 -0.6(3) . . . . ?
C1 N2 C7 C8 -179.2(2) . . . . ?
C7 N1 C6 C5 -179.2(3) . . . . ?
C7 N1 C6 C1 -0.5(3) . . . . ?
C7 N2 C1 C2 177.7(3) . . . . ?
C7 N2 C1 C6 0.3(3) . . . . ?
N1 C6 C1 N2 0.2(3) . . . . ?
C5 C6 C1 N2 179.0(3) . . . . ?
N1 C6 C1 C2 -177.6(3) . . . . ?
C5 C6 C1 C2 1.2(4) . . . . ?
C10 C9 C8 C13 -1.4(4) . . . . ?
C10 C9 C8 C7 179.5(2) . . . . ?
N1 C7 C8 C13 -151.9(3) . . . . ?
N2 C7 C8 C13 26.5(4) . . . . ?
N1 C7 C8 C9 27.1(4) . . . . ?
N2 C7 C8 C9 -154.5(3) . . . . ?
N2 C1 C2 C3 -177.5(3) . . . . ?
C6 C1 C2 C3 -0.4(4) . . . . ?
C9 C8 C13 C12 -0.2(4) . . . . ?
C7 C8 C13 C12 178.8(3) . . . . ?
N1 C6 C5 C4 177.4(3) . . . . ?
C1 C6 C5 C4 -1.1(4) . . . . ?
C1 C2 C3 C4 -0.4(5) . . . . ?
C8 C9 C10 C11 1.6(4) . . . . ?
C8 C9 C10 Cl1 -177.8(2) . . . . ?
C6 C5 C4 C3 0.3(5) . . . . ?
C2 C3 C4 C5 0.5(5) . . . . ?
C9 C10 C11 C12 -0.3(5) . . . . ?
Cl1 C10 C11 C12 179.2(2) . . . . ?
C8 C13 C12 C11 1.6(5) . . . . ?
C10 C11 C12 C13 -1.4(5) . . . . ?
